data_4314616
loop_
_publ_author_name
'Santiago Reinoso'
'Jos\'e Ram\'on Gal\'an-Mascar\'os'

_publ_section_title
;
 Heterometallic 3d-4f Polyoxometalate Derived from the Weakley-Type
 Dimeric Structure
;
_journal_name_full 'Inorganic Chemistry'
_journal_page_first 377
_journal_page_last 379
_journal_paper_doi 10.1021/ic902217g
_journal_volume 49
_journal_year 2010
_chemical_formula_sum 'Ce2 Cs6 Ge2 H28 K2 Mn2 O82 W18'
_chemical_formula_weight 6060.48
_chemical_name_systematic
;
 ?
;
_space_group_IT_number 14
_symmetry_cell_setting monoclinic
_symmetry_space_group_name_Hall '-P 2yn'
_symmetry_space_group_name_H-M 'P 1 21/n 1'
_atom_sites_solution_hydrogens none
_atom_sites_solution_primary direct
_atom_sites_solution_secondary difmap
_audit_creation_method SHELXL-97
_cell_angle_alpha 90.00
_cell_angle_beta 109.085(4)
_cell_angle_gamma 90.00
_cell_formula_units_Z 2
_cell_length_a 16.8768(7)
_cell_length_b 12.7160(4)
_cell_length_c 19.6800(8)
_cell_measurement_reflns_used 7118
_cell_measurement_temperature 120(2)
_cell_measurement_theta_max 24.1644
_cell_measurement_theta_min 2.5053
_cell_volume 3991.3(3)
_computing_cell_refinement
;
CrysAlisPro, Oxford Diffraction Ltd.,
Version 1.171.33.41 (release 06-05-2009 CrysAlis171 .NET)
(compiled May  6 2009,17:20:42)
;
_computing_data_collection
;
CrysAlisPro, Oxford Diffraction Ltd.,
Version 1.171.33.41 (release 06-05-2009 CrysAlis171 .NET)
(compiled May  6 2009,17:20:42)
;
_computing_data_reduction
;
CrysAlisPro, Oxford Diffraction Ltd.,
Version 1.171.33.41 (release 06-05-2009 CrysAlis171 .NET)
(compiled May  6 2009,17:20:42)
;
_computing_molecular_graphics 'Ortep-3 for Windows (Farrugia, 1997)'
_computing_publication_material 'WinGX  (Farrugia, 1999)'
_computing_structure_refinement 'SHELXL-97 (Sheldrick, 1997)'
_computing_structure_solution 'DIRDIF99 (Beurskens et al, 1999)'
_diffrn_ambient_temperature 120(2)
_diffrn_detector_area_resol_mean 16.0267
_diffrn_measured_fraction_theta_full 0.965
_diffrn_measured_fraction_theta_max 0.965
_diffrn_measurement_device_type 'Xcalibur, Sapphire3, Gemini'
_diffrn_measurement_method '\w scans'
_diffrn_radiation_monochromator graphite
_diffrn_radiation_source 'Enhance (Mo) X-ray Source'
_diffrn_radiation_type MoK\a
_diffrn_radiation_wavelength 0.71073
_diffrn_reflns_av_R_equivalents 0.0366
_diffrn_reflns_av_sigmaI/netI 0.0490
_diffrn_reflns_limit_h_max 16
_diffrn_reflns_limit_h_min -17
_diffrn_reflns_limit_k_max 13
_diffrn_reflns_limit_k_min -13
_diffrn_reflns_limit_l_max 20
_diffrn_reflns_limit_l_min -17
_diffrn_reflns_number 14177
_diffrn_reflns_theta_full 22.00
_diffrn_reflns_theta_max 22.00
_diffrn_reflns_theta_min 2.68
_exptl_absorpt_coefficient_mu 30.890
_exptl_absorpt_correction_T_max 1.00000
_exptl_absorpt_correction_T_min 0.37028
_exptl_absorpt_correction_type multi-scan
_exptl_absorpt_process_details
;
CrysAlisPro, Oxford Diffraction Ltd.,
Version 1.171.33.41 (release 06-05-2009 CrysAlis171 .NET)
(compiled May  6 2009,17:20:42)
Empirical absorption correction using spherical harmonics,
 implemented in SCALE3 ABSPACK scaling algorithm.
;
_exptl_crystal_colour brown
_exptl_crystal_density_diffrn 5.043
_exptl_crystal_density_meas ?
_exptl_crystal_density_method 'not measured'
_exptl_crystal_description plate
_exptl_crystal_F_000 5228
_exptl_crystal_size_max 0.09
_exptl_crystal_size_mid 0.06
_exptl_crystal_size_min 0.01
_refine_diff_density_max 3.316
_refine_diff_density_min -2.878
_refine_diff_density_rms 0.322
_refine_ls_extinction_method none
_refine_ls_goodness_of_fit_ref 1.009
_refine_ls_hydrogen_treatment none
_refine_ls_matrix_type full
_refine_ls_number_parameters 307
_refine_ls_number_reflns 4730
_refine_ls_number_restraints 0
_refine_ls_restrained_S_all 1.009
_refine_ls_R_factor_all 0.0463
_refine_ls_R_factor_gt 0.0327
_refine_ls_shift/su_max 0.000
_refine_ls_shift/su_mean 0.000
_refine_ls_structure_factor_coef Fsqd
_refine_ls_weighting_details 'calc w=1/[\s^2^(Fo^2^)+(0.0448P)^2^+0.0000P] where P=(Fo^2^+2Fc^2^)/3'
_refine_ls_weighting_scheme calc
_refine_ls_wR_factor_gt 0.0784
_refine_ls_wR_factor_ref 0.0808
_reflns_number_gt 3689
_reflns_number_total 4730
_reflns_threshold_expression >2sigma(I)
_cod_data_source_file ic902217g_si_002.cif
_cod_data_source_block 1
_cod_depositor_comments
;
The following automatic conversions were performed:

'_exptl_crystal_density_meas' value 'not measured' was changed to '?'
- the value is perceived as not measured.

Automatic conversion script
Id: cif_fix_values 3008 2015-01-20 13:52:24Z robertas 
;
_cod_database_code 4314616

loop_
_symmetry_equiv_pos_as_xyz
'x, y, z'
'-x+1/2, y+1/2, -z+1/2'
'-x, -y, -z'
'x-1/2, -y-1/2, z-1/2'

loop_
_atom_site_label
_atom_site_type_symbol
_atom_site_fract_x
_atom_site_fract_y
_atom_site_fract_z
_atom_site_U_iso_or_equiv
_atom_site_adp_type
_atom_site_occupancy
_atom_site_symmetry_multiplicity
_atom_site_calc_flag
_atom_site_refinement_flags
_atom_site_disorder_assembly
_atom_site_disorder_group
W1 W 0.28379(5) 0.29098(5) 0.54048(4) 0.0100(2) Uani 1 1 d . . .
W2 W 0.35875(5) 0.05874(6) 0.46676(4) 0.0127(2) Uani 1 1 d . . .
W3 W 0.21478(5) 0.25357(5) 0.34283(4) 0.0116(2) Uani 1 1 d . . .
W4 W 0.08099(5) 0.30790(5) 0.52706(4) 0.0097(2) Uani 1 1 d . . .
W5 W 0.21244(5) 0.12870(5) 0.64309(4) 0.0092(2) Uani 1 1 d . . .
W6 W 0.28081(5) -0.10635(5) 0.56547(4) 0.0133(2) Uani 1 1 d . . .
W7 W 0.22888(5) -0.13766(6) 0.38683(4) 0.0138(2) Uani 1 1 d . . .
W8 W 0.08588(5) 0.05351(5) 0.26494(4) 0.0128(2) Uani 1 1 d . . .
W9 W 0.01021(5) 0.25973(5) 0.32886(4) 0.0120(2) Uani 1 1 d . . .
Ce Ce -0.00796(7) -0.14890(8) 0.36849(6) 0.0165(3) Uani 1 1 d . . .
Ge Ge 0.13849(11) 0.07681(13) 0.45429(9) 0.0075(4) Uani 1 1 d . . .
Mn Mn -0.06239(17) 0.08435(19) 0.44481(14) 0.0111(6) Uani 1 1 d . . .
O1T O 0.3642(7) 0.3826(9) 0.5668(6) 0.019(3) Uiso 1 1 d . . .
O2T O 0.4577(8) 0.0918(8) 0.4706(6) 0.017(3) Uiso 1 1 d . . .
O3T O 0.2747(7) 0.3357(9) 0.3096(6) 0.019(3) Uiso 1 1 d . . .
O4T O 0.0300(8) 0.4115(8) 0.5472(6) 0.019(3) Uiso 1 1 d . . .
O5T O 0.2441(7) 0.1256(8) 0.7355(6) 0.017(3) Uiso 1 1 d . . .
O6T O 0.3384(8) -0.1861(10) 0.6341(7) 0.033(4) Uiso 1 1 d . . .
O7T O 0.2509(8) -0.2418(9) 0.3412(6) 0.022(3) Uiso 1 1 d . . .
O8T O 0.0599(8) 0.0142(9) 0.1786(6) 0.020(3) Uiso 1 1 d . . .
O9T O -0.0583(8) 0.3567(9) 0.2865(6) 0.022(3) Uiso 1 1 d . . .
O12 O 0.3413(7) 0.1713(8) 0.5297(6) 0.010(3) Uiso 1 1 d . . .
O13 O 0.2400(7) 0.3096(8) 0.4395(6) 0.009(3) Uiso 1 1 d . . .
O14 O 0.1884(7) 0.3724(8) 0.5463(6) 0.011(3) Uiso 1 1 d . . .
O15 O 0.2874(7) 0.2361(8) 0.6328(6) 0.012(3) Uiso 1 1 d . . .
O23 O 0.2921(7) 0.1426(8) 0.3869(6) 0.010(3) Uiso 1 1 d . . .
O26 O 0.3766(7) -0.0271(8) 0.5487(6) 0.018(3) Uiso 1 1 d . . .
O27 O 0.3351(7) -0.0589(8) 0.4040(6) 0.017(3) Uiso 1 1 d . . .
O38 O 0.1720(7) 0.1603(8) 0.2653(6) 0.015(3) Uiso 1 1 d . . .
O39 O 0.1123(7) 0.3276(8) 0.3194(6) 0.012(3) Uiso 1 1 d . . .
O4MC O -0.0037(7) 0.1994(8) 0.5153(6) 0.015(3) Uiso 1 1 d . . .
O45C O 0.1246(7) 0.2427(8) 0.6267(6) 0.011(3) Uiso 1 1 d . . .
O49 O 0.0550(7) 0.3184(8) 0.4284(6) 0.011(3) Uiso 1 1 d . . .
O5MC O 0.1136(7) 0.0417(8) 0.6188(6) 0.011(3) Uiso 1 1 d . . .
O56 O 0.2724(7) 0.0234(8) 0.6199(6) 0.012(3) Uiso 1 1 d . . .
O6M O 0.1737(8) -0.1369(9) 0.5600(6) 0.022(3) Uiso 1 1 d . . .
O67 O 0.2801(7) -0.1902(8) 0.4843(6) 0.018(3) Uiso 1 1 d . . .
O7C O 0.1261(7) -0.1686(9) 0.3924(6) 0.018(3) Uiso 1 1 d . . .
O78 O 0.1781(7) -0.0383(8) 0.3125(6) 0.016(3) Uiso 1 1 d . . .
O8C O 0.0176(7) -0.0223(8) 0.3019(6) 0.018(3) Uiso 1 1 d . . .
O89 O 0.0091(7) 0.1757(8) 0.2494(6) 0.014(3) Uiso 1 1 d . . .
O9M O -0.0545(7) 0.1733(9) 0.3614(6) 0.019(3) Uiso 1 1 d . . .
O1CE O -0.0789(8) -0.1870(9) 0.2445(7) 0.026(3) Uiso 1 1 d . . .
O2CE O 0.0137(7) -0.3317(8) 0.3365(6) 0.019(3) Uiso 1 1 d . . .
O1G O 0.1688(7) 0.1718(8) 0.5221(5) 0.006(3) Uiso 1 1 d . . .
O2G O 0.2259(7) -0.0027(8) 0.4658(6) 0.010(3) Uiso 1 1 d . . .
O3G O 0.1186(7) 0.1441(8) 0.3732(6) 0.012(3) Uiso 1 1 d . . .
O4G O 0.0502(7) 0.0053(8) 0.4579(6) 0.011(3) Uiso 1 1 d . . .
Cs1 Cs 0.34191(8) 0.11008(9) 0.91037(7) 0.0237(3) Uani 1 1 d . . .
Cs2 Cs 0.45758(9) -0.25076(11) 0.39818(9) 0.0465(4) Uani 1 1 d . . .
Cs3 Cs 0.16964(12) 0.54847(14) 0.25465(10) 0.0318(9) Uiso 0.726(5) 1 d P . .
Cs4 Cs 0.0519(4) 0.7316(5) 0.1751(4) 0.077(3) Uiso 0.312(7) 1 d P . .
K1 K -0.2996(8) -0.3822(9) 0.2567(7) 0.061(6) Uiso 0.50(2) 1 d P . .
K2 K -0.1299(8) -0.4373(9) 0.2843(7) 0.063(6) Uiso 0.496(19) 1 d P . .
O1W O -0.1578(8) -0.0355(9) 0.1639(7) 0.030(4) Uiso 1 1 d . . .
O2W O 0.1408(9) -0.4592(10) 0.4142(7) 0.037(4) Uiso 1 1 d . . .
O3W O 0.4998(10) 0.0526(11) 0.6722(8) 0.048(4) Uiso 1 1 d . . .
O4W O 0.298(2) -0.407(2) 0.4929(18) 0.181(13) Uiso 1 1 d . . .

loop_
_atom_site_aniso_label
_atom_site_aniso_U_11
_atom_site_aniso_U_22
_atom_site_aniso_U_33
_atom_site_aniso_U_23
_atom_site_aniso_U_13
_atom_site_aniso_U_12
W1 0.0093(4) 0.0092(4) 0.0118(4) -0.0007(3) 0.0036(3) -0.0010(3)
W2 0.0081(5) 0.0138(4) 0.0161(4) -0.0017(4) 0.0038(4) 0.0017(3)
W3 0.0128(5) 0.0122(4) 0.0118(4) 0.0016(3) 0.0066(4) -0.0011(3)
W4 0.0089(4) 0.0108(4) 0.0090(4) 0.0016(3) 0.0025(3) 0.0036(3)
W5 0.0084(4) 0.0105(4) 0.0077(4) 0.0023(3) 0.0011(3) 0.0016(3)
W6 0.0140(5) 0.0102(4) 0.0152(5) 0.0042(4) 0.0041(4) 0.0031(3)
W7 0.0130(5) 0.0137(4) 0.0154(4) -0.0026(4) 0.0058(4) 0.0003(4)
W8 0.0145(5) 0.0129(4) 0.0120(4) 0.0001(4) 0.0057(4) -0.0010(4)
W9 0.0087(5) 0.0151(4) 0.0113(4) 0.0015(4) 0.0020(4) 0.0037(3)
Ce 0.0164(7) 0.0179(6) 0.0162(6) 0.0001(5) 0.0066(5) -0.0001(5)
Ge 0.0060(11) 0.0089(10) 0.0078(10) 0.0001(8) 0.0023(9) -0.0006(8)
Mn 0.0103(16) 0.0138(14) 0.0111(15) -0.0047(13) 0.0061(13) -0.0046(12)
Cs1 0.0201(8) 0.0183(7) 0.0302(8) 0.0037(6) 0.0050(6) -0.0033(6)
Cs2 0.0268(9) 0.0542(10) 0.0544(10) -0.0262(8) 0.0078(8) 0.0013(7)

loop_
_atom_type_symbol
_atom_type_description
_atom_type_scat_dispersion_real
_atom_type_scat_dispersion_imag
_atom_type_scat_source
Ce Ce -0.2486 2.6331 'International Tables Vol C Tables 4.2.6.8 and 6.1.1.4'
Cs Cs -0.3680 2.1192 'International Tables Vol C Tables 4.2.6.8 and 6.1.1.4'
Ge Ge 0.1547 1.8001 'International Tables Vol C Tables 4.2.6.8 and 6.1.1.4'
K K 0.2009 0.2494 'International Tables Vol C Tables 4.2.6.8 and 6.1.1.4'
Mn Mn 0.3368 0.7283 'International Tables Vol C Tables 4.2.6.8 and 6.1.1.4'
O O 0.0106 0.0060 'International Tables Vol C Tables 4.2.6.8 and 6.1.1.4'
W W -0.8490 6.8722 'International Tables Vol C Tables 4.2.6.8 and 6.1.1.4'
H H 0.0000 0.0000 'International Tables Vol C Tables 4.2.6.8 and 6.1.1.4'

loop_
_geom_angle_atom_site_label_1
_geom_angle_atom_site_label_2
_geom_angle_atom_site_label_3
_geom_angle
_geom_angle_site_symmetry_1
_geom_angle_site_symmetry_3
_geom_angle_publ_flag
O1T W1 O12 101.4(5) . . ?
O1T W1 O13 103.2(5) . . ?
O12 W1 O13 91.2(5) . . ?
O1T W1 O15 100.4(5) . . ?
O12 W1 O15 87.4(5) . . ?
O13 W1 O15 156.2(5) . . ?
O1T W1 O14 101.9(5) . . ?
O12 W1 O14 156.4(5) . . ?
O13 W1 O14 87.1(5) . . ?
O15 W1 O14 84.8(5) . . ?
O1T W1 O1G 170.6(5) . . ?
O12 W1 O1G 83.8(4) . . ?
O13 W1 O1G 84.4(4) . . ?
O15 W1 O1G 71.8(4) . . ?
O14 W1 O1G 72.6(4) . . ?
O1T W1 K1 73.9(4) . 3_556 ?
O12 W1 K1 118.4(4) . 3_556 ?
O13 W1 K1 150.3(4) . 3_556 ?
O15 W1 K1 37.8(3) . 3_556 ?
O14 W1 K1 65.3(4) . 3_556 ?
O1G W1 K1 96.8(3) . 3_556 ?
O1T W1 Cs2 49.6(4) . 3_656 ?
O12 W1 Cs2 52.7(3) . 3_656 ?
O13 W1 Cs2 109.4(3) . 3_656 ?
O15 W1 Cs2 88.6(3) . 3_656 ?
O14 W1 Cs2 148.9(3) . 3_656 ?
O1G W1 Cs2 133.4(2) . 3_656 ?
K1 W1 Cs2 91.40(18) 3_556 3_656 ?
O2T W2 O26 103.0(5) . . ?
O2T W2 O27 102.6(5) . . ?
O26 W2 O27 92.4(5) . . ?
O2T W2 O23 101.7(5) . . ?
O26 W2 O23 154.7(5) . . ?
O27 W2 O23 87.9(4) . . ?
O2T W2 O12 97.9(5) . . ?
O26 W2 O12 84.1(5) . . ?
O27 W2 O12 159.4(5) . . ?
O23 W2 O12 86.8(4) . . ?
O2T W2 O2G 174.7(4) . . ?
O26 W2 O2G 72.7(4) . . ?
O27 W2 O2G 74.8(4) . . ?
O23 W2 O2G 83.0(4) . . ?
O12 W2 O2G 84.8(4) . . ?
O2T W2 Cs2 46.3(4) . 3_656 ?
O26 W2 Cs2 85.2(3) . 3_656 ?
O27 W2 Cs2 146.5(4) . 3_656 ?
O23 W2 Cs2 108.1(3) . 3_656 ?
O12 W2 Cs2 53.6(3) . 3_656 ?
O2G W2 Cs2 134.9(3) . 3_656 ?
O2T W2 Cs4 48.6(4) . 2_545 ?
O26 W2 Cs4 151.4(4) . 2_545 ?
O27 W2 Cs4 91.4(4) . 2_545 ?
O23 W2 Cs4 53.8(4) . 2_545 ?
O12 W2 Cs4 101.4(3) . 2_545 ?
O2G W2 Cs4 135.4(3) . 2_545 ?
Cs2 W2 Cs4 76.27(9) 3_656 2_545 ?
O2T W2 Cs3 80.3(4) . 2_545 ?
O26 W2 Cs3 142.7(3) . 2_545 ?
O27 W2 Cs3 51.4(3) . 2_545 ?
O23 W2 Cs3 48.5(3) . 2_545 ?
O12 W2 Cs3 132.7(3) . 2_545 ?
O2G W2 Cs3 101.2(3) . 2_545 ?
Cs2 W2 Cs3 119.16(4) 3_656 2_545 ?
Cs4 W2 Cs3 43.58(9) 2_545 2_545 ?
O3T W3 O38 101.0(5) . . ?
O3T W3 O39 102.1(5) . . ?
O38 W3 O39 92.2(5) . . ?
O3T W3 O23 102.7(5) . . ?
O38 W3 O23 85.8(5) . . ?
O39 W3 O23 155.1(5) . . ?
O3T W3 O13 100.4(5) . . ?
O38 W3 O13 158.2(5) . . ?
O39 W3 O13 86.9(4) . . ?
O23 W3 O13 85.9(4) . . ?
O3T W3 O3G 172.3(4) . . ?
O38 W3 O3G 73.8(4) . . ?
O39 W3 O3G 72.9(4) . . ?
O23 W3 O3G 82.8(4) . . ?
O13 W3 O3G 85.3(4) . . ?
O3T W3 Cs4 46.0(4) . 2_545 ?
O38 W3 Cs4 90.7(4) . 2_545 ?
O39 W3 Cs4 147.8(3) . 2_545 ?
O23 W3 Cs4 57.1(3) . 2_545 ?
O13 W3 Cs4 101.6(3) . 2_545 ?
O3G W3 Cs4 138.2(3) . 2_545 ?
O3T W3 Cs3 77.3(4) . 2_545 ?
O38 W3 Cs3 48.1(4) . 2_545 ?
O39 W3 Cs3 137.9(3) . 2_545 ?
O23 W3 Cs3 52.2(3) . 2_545 ?
O13 W3 Cs3 135.0(3) . 2_545 ?
O3G W3 Cs3 102.4(3) . 2_545 ?
Cs4 W3 Cs3 45.05(9) 2_545 2_545 ?
O3T W3 Cs3 48.4(4) . . ?
O38 W3 Cs3 105.3(3) . . ?
O39 W3 Cs3 54.0(3) . . ?
O23 W3 Cs3 150.0(3) . . ?
O13 W3 Cs3 91.7(3) . . ?
O3G W3 Cs3 126.8(3) . . ?
Cs4 W3 Cs3 94.42(9) 2_545 . ?
Cs3 W3 Cs3 115.85(2) 2_545 . ?
O4T W4 O49 103.1(5) . . ?
O4T W4 O14 98.2(5) . . ?
O49 W4 O14 93.5(5) . . ?
O4T W4 O4MC 99.8(5) . . ?
O49 W4 O4MC 90.8(5) . . ?
O14 W4 O4MC 160.1(4) . . ?
O4T W4 O45C 98.2(5) . . ?
O49 W4 O45C 158.3(4) . . ?
O14 W4 O45C 87.9(4) . . ?
O4MC W4 O45C 81.1(4) . . ?
O4T W4 O1G 168.7(5) . . ?
O49 W4 O1G 86.8(4) . . ?
O14 W4 O1G 75.5(4) . . ?
O4MC W4 O1G 85.4(4) . . ?
O45C W4 O1G 72.5(4) . . ?
O4T W4 Ce 90.5(4) . 3_556 ?
O49 W4 Ce 132.1(3) . 3_556 ?
O14 W4 Ce 130.2(3) . 3_556 ?
O4MC W4 Ce 41.5(3) . 3_556 ?
O45C W4 Ce 42.3(3) . 3_556 ?
O1G W4 Ce 86.8(3) . 3_556 ?
O4T W4 K2 54.0(4) . 3_556 ?
O49 W4 K2 150.9(4) . 3_556 ?
O14 W4 K2 74.8(4) . 3_556 ?
O4MC W4 K2 109.4(4) . 3_556 ?
O45C W4 K2 49.9(3) . 3_556 ?
O1G W4 K2 114.8(3) . 3_556 ?
Ce W4 K2 71.32(18) 3_556 3_556 ?
O4T W4 Cs1 56.4(4) . 4_565 ?
O49 W4 Cs1 62.5(3) . 4_565 ?
O14 W4 Cs1 134.6(3) . 4_565 ?
O4MC W4 Cs1 63.9(3) . 4_565 ?
O45C W4 Cs1 128.9(3) . 4_565 ?
O1G W4 Cs1 134.6(3) . 4_565 ?
Ce W4 Cs1 90.29(3) 3_556 4_565 ?
K2 W4 Cs1 106.95(19) 3_556 4_565 ?
O4T W4 Cs1 48.5(4) . 2_556 ?
O49 W4 Cs1 100.9(3) . 2_556 ?
O14 W4 Cs1 49.7(3) . 2_556 ?
O4MC W4 Cs1 147.8(3) . 2_556 ?
O45C W4 Cs1 96.5(3) . 2_556 ?
O1G W4 Cs1 124.8(3) . 2_556 ?
Ce W4 Cs1 121.18(3) 3_556 2_556 ?
K2 W4 Cs1 51.13(18) 3_556 2_556 ?
Cs1 W4 Cs1 95.03(3) 4_565 2_556 ?
O5T W5 O56 104.0(5) . . ?
O5T W5 O15 98.1(5) . . ?
O56 W5 O15 93.3(5) . . ?
O5T W5 O5MC 101.1(5) . . ?
O56 W5 O5MC 91.3(5) . . ?
O15 W5 O5MC 158.5(5) . . ?
O5T W5 O45C 98.2(5) . . ?
O56 W5 O45C 157.6(5) . . ?
O15 W5 O45C 87.0(4) . . ?
O5MC W5 O45C 80.9(4) . . ?
O5T W5 O1G 167.6(4) . . ?
O56 W5 O1G 86.1(4) . . ?
O15 W5 O1G 73.9(4) . . ?
O5MC W5 O1G 85.5(4) . . ?
O45C W5 O1G 72.3(4) . . ?
O5T W5 Ce 91.7(4) . 3_556 ?
O56 W5 Ce 132.4(3) . 3_556 ?
O15 W5 Ce 129.1(3) . 3_556 ?
O5MC W5 Ce 41.2(3) . 3_556 ?
O45C W5 Ce 42.2(3) . 3_556 ?
O1G W5 Ce 86.5(3) . 3_556 ?
O5T W5 K1 62.5(4) . 3_556 ?
O56 W5 K1 126.7(4) . 3_556 ?
O15 W5 K1 45.2(4) . 3_556 ?
O5MC W5 K1 140.3(4) . 3_556 ?
O45C W5 K1 67.4(4) . 3_556 ?
O1G W5 K1 105.7(3) . 3_556 ?
Ce W5 K1 100.5(2) 3_556 3_556 ?
O5T W5 K1 55.3(4) . 4_656 ?
O56 W5 K1 72.0(4) . 4_656 ?
O15 W5 K1 142.6(4) . 4_656 ?
O5MC W5 K1 58.5(4) . 4_656 ?
O45C W5 K1 119.7(4) . 4_656 ?
O1G W5 K1 136.2(3) . 4_656 ?
Ce W5 K1 81.76(19) 3_556 4_656 ?
K1 W5 K1 117.85(6) 3_556 4_656 ?
O5T W5 K2 49.0(4) . 4_656 ?
O56 W5 K2 55.1(4) . 4_656 ?
O15 W5 K2 101.3(4) . 4_656 ?
O5MC W5 K2 98.5(4) . 4_656 ?
O45C W5 K2 146.7(4) . 4_656 ?
O1G W5 K2 140.9(3) . 4_656 ?
Ce W5 K2 121.69(19) 3_556 4_656 ?
K1 W5 K2 95.7(2) 3_556 4_656 ?
K1 W5 K2 42.0(3) 4_656 4_656 ?
O6T W6 O6M 102.5(6) . . ?
O6T W6 O67 100.1(6) . . ?
O6M W6 O67 95.5(5) . . ?
O6T W6 O56 100.8(5) . . ?
O6M W6 O56 88.0(5) . . ?
O67 W6 O56 157.5(5) . . ?
O6T W6 O26 98.4(6) . . ?
O6M W6 O26 158.4(5) . . ?
O67 W6 O26 85.9(5) . . ?
O56 W6 O26 82.9(5) . . ?
O6T W6 O2G 168.7(6) . . ?
O6M W6 O2G 87.5(5) . . ?
O67 W6 O2G 73.5(4) . . ?
O56 W6 O2G 84.5(4) . . ?
O26 W6 O2G 72.2(4) . . ?
O6T W6 K2 48.3(5) . 4_656 ?
O6M W6 K2 96.2(4) . 4_656 ?
O67 W6 K2 148.1(4) . 4_656 ?
O56 W6 K2 52.6(3) . 4_656 ?
O26 W6 K2 93.7(4) . 4_656 ?
O2G W6 K2 136.6(3) . 4_656 ?
O6T W6 Cs1 65.3(4) . 2_546 ?
O6M W6 Cs1 46.8(4) . 2_546 ?
O67 W6 Cs1 75.6(3) . 2_546 ?
O56 W6 Cs1 121.1(3) . 2_546 ?
O26 W6 Cs1 152.1(3) . 2_546 ?
O2G W6 Cs1 120.4(3) . 2_546 ?
K2 W6 Cs1 91.28(17) 4_656 2_546 ?
O7T W7 O7C 103.9(5) . . ?
O7T W7 O78 103.3(5) . . ?
O7C W7 O78 89.5(5) . . ?
O7T W7 O67 98.6(5) . . ?
O7C W7 O67 89.5(5) . . ?
O78 W7 O67 157.7(5) . . ?
O7T W7 O27 98.1(5) . . ?
O7C W7 O27 158.0(5) . . ?
O78 W7 O27 87.1(5) . . ?
O67 W7 O27 85.4(5) . . ?
O7T W7 O2G 168.3(5) . . ?
O7C W7 O2G 83.7(5) . . ?
O78 W7 O2G 85.5(4) . . ?
O67 W7 O2G 72.2(4) . . ?
O27 W7 O2G 74.4(4) . . ?
O7T W7 Cs2 52.2(4) . . ?
O7C W7 Cs2 146.1(3) . . ?
O78 W7 Cs2 117.2(4) . . ?
O67 W7 Cs2 73.5(4) . . ?
O27 W7 Cs2 51.6(3) . . ?
O2G W7 Cs2 116.9(3) . . ?
O7T W7 Cs3 83.5(4) . 2_545 ?
O7C W7 Cs3 136.9(4) . 2_545 ?
O78 W7 Cs3 47.9(4) . 2_545 ?
O67 W7 Cs3 131.9(4) . 2_545 ?
O27 W7 Cs3 47.1(3) . 2_545 ?
O2G W7 Cs3 97.1(3) . 2_545 ?
Cs2 W7 Cs3 70.47(4) . 2_545 ?
O8T W8 O8C 104.8(5) . . ?
O8T W8 O78 102.2(5) . . ?
O8C W8 O78 90.1(5) . . ?
O8T W8 O89 97.8(5) . . ?
O8C W8 O89 90.6(5) . . ?
O78 W8 O89 159.1(5) . . ?
O8T W8 O38 98.9(5) . . ?
O8C W8 O38 156.3(5) . . ?
O78 W8 O38 86.5(5) . . ?
O89 W8 O38 84.6(5) . . ?
O8T W8 O3G 167.5(5) . . ?
O8C W8 O3G 83.6(5) . . ?
O78 W8 O3G 86.8(4) . . ?
O89 W8 O3G 72.6(4) . . ?
O38 W8 O3G 72.8(4) . . ?
O8T W8 Cs2 56.5(4) . 2 ?
O8C W8 Cs2 133.2(4) . 2 ?
O78 W8 Cs2 133.2(4) . 2 ?
O89 W8 Cs2 55.9(3) . 2 ?
O38 W8 Cs2 60.8(3) . 2 ?
O3G W8 Cs2 111.1(3) . 2 ?
O8T W8 Cs3 81.1(4) . 2_545 ?
O8C W8 Cs3 141.5(4) . 2_545 ?
O78 W8 Cs3 51.9(4) . 2_545 ?
O89 W8 Cs3 126.9(3) . 2_545 ?
O38 W8 Cs3 44.2(3) . 2_545 ?
O3G W8 Cs3 98.2(3) . 2_545 ?
Cs2 W8 Cs3 82.17(4) 2 2_545 ?
O8T W8 Cs4 50.6(4) . 1_545 ?
O8C W8 Cs4 69.8(4) . 1_545 ?
O78 W8 Cs4 67.1(3) . 1_545 ?
O89 W8 Cs4 132.2(3) . 1_545 ?
O38 W8 Cs4 129.3(3) . 1_545 ?
O3G W8 Cs4 141.8(3) . 1_545 ?
Cs2 W8 Cs4 107.10(9) 2 1_545 ?
Cs3 W8 Cs4 87.30(9) 2_545 1_545 ?
O9T W9 O9M 102.7(6) . . ?
O9T W9 O89 100.5(5) . . ?
O9M W9 O89 96.1(5) . . ?
O9T W9 O39 96.3(5) . . ?
O9M W9 O39 159.9(5) . . ?
O89 W9 O39 86.7(5) . . ?
O9T W9 O49 100.8(5) . . ?
O9M W9 O49 87.6(5) . . ?
O89 W9 O49 157.0(5) . . ?
O39 W9 O49 82.4(4) . . ?
O9T W9 O3G 168.4(5) . . ?
O9M W9 O3G 88.6(5) . . ?
O89 W9 O3G 75.0(4) . . ?
O39 W9 O3G 72.9(4) . . ?
O49 W9 O3G 82.4(4) . . ?
O9T W9 K1 75.2(4) . 2_455 ?
O9M W9 K1 44.9(4) . 2_455 ?
O89 W9 K1 67.4(4) . 2_455 ?
O39 W9 K1 150.1(4) . 2_455 ?
O49 W9 K1 127.1(4) . 2_455 ?
O3G W9 K1 112.0(3) . 2_455 ?
O9T W9 Cs1 56.4(4) . 4_565 ?
O9M W9 Cs1 61.6(4) . 4_565 ?
O89 W9 Cs1 137.9(3) . 4_565 ?
O39 W9 Cs1 127.0(3) . 4_565 ?
O49 W9 Cs1 63.1(3) . 4_565 ?
O3G W9 Cs1 133.6(3) . 4_565 ?
K1 W9 Cs1 72.40(19) 2_455 4_565 ?
O7C Ce O8C 79.7(4) . . ?
O7C Ce O5MC 145.8(4) . 3_556 ?
O8C Ce O5MC 86.6(4) . 3_556 ?
O7C Ce O4MC 90.5(4) . 3_556 ?
O8C Ce O4MC 144.8(4) . 3_556 ?
O5MC Ce O4MC 82.9(4) 3_556 3_556 ?
O7C Ce O45C 140.1(4) . 3_556 ?
O8C Ce O45C 136.8(4) . 3_556 ?
O5MC Ce O45C 66.9(4) 3_556 3_556 ?
O4MC Ce O45C 67.6(4) 3_556 3_556 ?
O7C Ce O1CE 109.6(4) . . ?
O8C Ce O1CE 70.8(4) . . ?
O5MC Ce O1CE 94.8(4) 3_556 . ?
O4MC Ce O1CE 143.4(4) 3_556 . ?
O45C Ce O1CE 77.9(4) 3_556 . ?
O7C Ce O2CE 73.5(4) . . ?
O8C Ce O2CE 117.6(4) . . ?
O5MC Ce O2CE 139.8(4) 3_556 . ?
O4MC Ce O2CE 91.1(4) 3_556 . ?
O45C Ce O2CE 74.1(4) 3_556 . ?
O1CE Ce O2CE 67.4(4) . . ?
O7C Ce O4G 78.7(4) . . ?
O8C Ce O4G 75.4(4) . . ?
O5MC Ce O4G 67.5(4) 3_556 . ?
O4MC Ce O4G 69.6(4) 3_556 . ?
O45C Ce O4G 119.7(4) 3_556 . ?
O1CE Ce O4G 142.7(4) . . ?
O2CE Ce O4G 145.9(4) . . ?
O7C Ce W4 111.1(3) . 3_556 ?
O8C Ce W4 167.5(3) . 3_556 ?
O5MC Ce W4 80.8(3) 3_556 3_556 ?
O4MC Ce W4 33.7(3) 3_556 3_556 ?
O45C Ce W4 36.0(3) 3_556 3_556 ?
O1CE Ce W4 109.8(3) . 3_556 ?
O2CE Ce W4 72.9(3) . 3_556 ?
O4G Ce W4 99.8(2) . 3_556 ?
O7C Ce W5 171.5(3) . 3_556 ?
O8C Ce W5 107.3(3) . 3_556 ?
O5MC Ce W5 33.2(3) 3_556 3_556 ?
O4MC Ce W5 81.0(3) 3_556 3_556 ?
O45C Ce W5 35.6(3) 3_556 3_556 ?
O1CE Ce W5 77.8(3) . 3_556 ?
O2CE Ce W5 106.6(3) . 3_556 ?
O4G Ce W5 98.0(3) . 3_556 ?
W4 Ce W5 61.47(3) 3_556 3_556 ?
O7C Ce Mn 80.3(3) . 3_556 ?
O8C Ce Mn 112.3(3) . 3_556 ?
O5MC Ce Mn 76.3(3) 3_556 3_556 ?
O4MC Ce Mn 32.5(3) 3_556 3_556 ?
O45C Ce Mn 94.4(3) 3_556 3_556 ?
O1CE Ce Mn 170.1(3) . 3_556 ?
O2CE Ce Mn 116.9(3) . 3_556 ?
O4G Ce Mn 37.4(2) . 3_556 ?
W4 Ce Mn 64.99(5) 3_556 3_556 ?
W5 Ce Mn 92.31(5) 3_556 3_556 ?
O7C Ce Mn 113.4(3) . . ?
O8C Ce Mn 76.8(3) . . ?
O5MC Ce Mn 32.5(3) 3_556 . ?
O4MC Ce Mn 76.5(3) 3_556 . ?
O45C Ce Mn 94.1(3) 3_556 . ?
O1CE Ce Mn 119.0(3) . . ?
O2CE Ce Mn 165.5(3) . . ?
O4G Ce Mn 35.3(2) . . ?
W4 Ce Mn 92.62(5) 3_556 . ?
W5 Ce Mn 64.55(5) 3_556 . ?
Mn Ce Mn 54.66(7) 3_556 . ?
O2G Ge O3G 107.8(5) . . ?
O2G Ge O1G 106.2(5) . . ?
O3G Ge O1G 106.3(5) . . ?
O2G Ge O4G 112.7(5) . . ?
O3G Ge O4G 112.1(5) . . ?
O1G Ge O4G 111.4(5) . . ?
O6M Mn O9M 94.9(5) 3_556 . ?
O6M Mn O4MC 91.9(5) 3_556 . ?
O9M Mn O4MC 90.2(5) . . ?
O6M Mn O5MC 91.8(5) 3_556 3_556 ?
O9M Mn O5MC 93.9(5) . 3_556 ?
O4MC Mn O5MC 174.2(4) . 3_556 ?
O6M Mn O4G 170.1(5) 3_556 . ?
O9M Mn O4G 94.0(5) . . ?
O4MC Mn O4G 92.4(4) . . ?
O5MC Mn O4G 83.3(4) 3_556 . ?
O6M Mn O4G 91.9(5) 3_556 3_556 ?
O9M Mn O4G 171.1(5) . 3_556 ?
O4MC Mn O4G 83.8(4) . 3_556 ?
O5MC Mn O4G 91.6(4) 3_556 3_556 ?
O4G Mn O4G 79.6(5) . 3_556 ?
O6M Mn Ce 87.8(4) 3_556 3_556 ?
O9M Mn Ce 128.0(3) . 3_556 ?
O4MC Mn Ce 37.8(3) . 3_556 ?
O5MC Mn Ce 138.0(3) 3_556 3_556 ?
O4G Mn Ce 90.0(3) . 3_556 ?
O4G Mn Ce 46.5(3) 3_556 3_556 ?
O6M Mn Ce 129.3(4) 3_556 . ?
O9M Mn Ce 91.7(3) . . ?
O4MC Mn Ce 138.3(3) . . ?
O5MC Mn Ce 37.6(3) 3_556 . ?
O4G Mn Ce 46.0(3) . . ?
O4G Mn Ce 88.4(3) 3_556 . ?
Ce Mn Ce 125.34(7) 3_556 . ?
O6M Mn K1 70.8(4) 3_556 2_455 ?
O9M Mn K1 45.2(4) . 2_455 ?
O4MC Mn K1 127.5(4) . 2_455 ?
O5MC Mn K1 58.1(3) 3_556 2_455 ?
O4G Mn K1 113.2(4) . 2_455 ?
O4G Mn K1 143.3(4) 3_556 2_455 ?
Ce Mn K1 155.04(19) 3_556 2_455 ?
Ce Mn K1 79.28(18) . 2_455 ?
O6M Mn Cs1 50.5(3) 3_556 4_565 ?
O9M Mn Cs1 58.3(3) . 4_565 ?
O4MC Mn Cs1 61.2(3) . 4_565 ?
O5MC Mn Cs1 124.5(3) 3_556 4_565 ?
O4G Mn Cs1 139.0(3) . 4_565 ?
O4G Mn Cs1 123.3(3) 3_556 4_565 ?
Ce Mn Cs1 86.21(5) 3_556 4_565 ?
Ce Mn Cs1 147.33(8) . 4_565 ?
K1 Mn Cs1 70.35(18) 2_455 4_565 ?
W1 O1T Cs2 106.9(5) . 3_656 ?
W2 O2T Cs2 111.3(5) . 3_656 ?
W2 O2T Cs4 108.9(5) . 2_545 ?
Cs2 O2T Cs4 103.8(3) 3_656 2_545 ?
W3 O3T Cs4 110.6(5) . 2_545 ?
W3 O3T Cs3 108.0(5) . . ?
Cs4 O3T Cs3 141.4(4) 2_545 . ?
W4 O4T K2 100.7(5) . 3_556 ?
W4 O4T Cs1 108.6(5) . 2_556 ?
K2 O4T Cs1 64.8(3) 3_556 2_556 ?
W4 O4T Cs1 99.5(4) . 4_565 ?
K2 O4T Cs1 149.0(5) 3_556 4_565 ?
Cs1 O4T Cs1 129.0(3) 2_556 4_565 ?
W5 O5T K2 106.6(5) . 4_656 ?
W5 O5T K1 98.8(5) . 4_656 ?
K2 O5T K1 52.5(4) 4_656 4_656 ?
W5 O5T Cs1 168.6(6) . . ?
K2 O5T Cs1 65.0(3) 4_656 . ?
K1 O5T Cs1 82.3(3) 4_656 . ?
W5 O5T K1 90.6(5) . 3_556 ?
K2 O5T K1 124.9(5) 4_656 3_556 ?
K1 O5T K1 170.6(4) 4_656 3_556 ?
Cs1 O5T K1 88.5(3) . 3_556 ?
W6 O6T K2 108.4(6) . 4_656 ?
W6 O6T Cs4 124.0(6) . 4_666 ?
K2 O6T Cs4 91.1(4) 4_656 4_666 ?
W7 O7T Cs3 142.4(6) . 1_545 ?
W7 O7T Cs2 103.7(5) . . ?
Cs3 O7T Cs2 111.8(3) 1_545 . ?
W8 O8T Cs2 98.4(4) . 2 ?
W8 O8T Cs4 108.2(5) . 1_545 ?
Cs2 O8T Cs4 153.4(4) 2 1_545 ?
W9 O9T K2 151.3(7) . 1_565 ?
W9 O9T Cs1 98.9(5) . 4_565 ?
K2 O9T Cs1 66.2(4) 1_565 4_565 ?
W1 O12 W2 148.9(6) . . ?
W1 O12 Cs2 101.4(4) . 3_656 ?
W2 O12 Cs2 98.3(4) . 3_656 ?
W1 O13 W3 150.0(6) . . ?
W4 O14 W1 120.6(5) . . ?
W4 O14 Cs1 103.4(4) . 2_556 ?
W1 O14 Cs1 135.9(5) . 2_556 ?
W5 O15 W1 122.6(6) . . ?
W5 O15 K1 105.8(5) . 3_556 ?
W1 O15 K1 117.4(5) . 3_556 ?
W3 O23 W2 154.3(6) . . ?
W3 O23 Cs3 100.2(4) . 2_545 ?
W2 O23 Cs3 105.4(4) . 2_545 ?
W3 O23 Cs4 94.8(4) . 2_545 ?
W2 O23 Cs4 99.3(4) . 2_545 ?
Cs3 O23 Cs4 55.5(2) 2_545 2_545 ?
W2 O26 W6 121.0(6) . . ?
W2 O27 W7 119.6(6) . . ?
W2 O27 Cs2 128.2(5) . . ?
W7 O27 Cs2 99.6(4) . . ?
W2 O27 Cs3 102.6(4) . 2_545 ?
W7 O27 Cs3 107.4(4) . 2_545 ?
Cs2 O27 Cs3 95.5(3) . 2_545 ?
W3 O38 W8 121.3(6) . . ?
W3 O38 Cs3 105.6(4) . 2_545 ?
W8 O38 Cs3 109.8(4) . 2_545 ?
W3 O38 Cs2 120.7(4) . 2 ?
W8 O38 Cs2 88.9(4) . 2 ?
Cs3 O38 Cs2 109.7(3) 2_545 2 ?
W3 O39 W9 120.8(5) . . ?
W3 O39 Cs3 98.9(4) . . ?
W9 O39 Cs3 139.9(5) . . ?
W4 O4MC Mn 140.0(6) . . ?
W4 O4MC Ce 104.9(5) . 3_556 ?
Mn O4MC Ce 109.7(5) . 3_556 ?
W4 O4MC Cs1 87.6(3) . 4_565 ?
Mn O4MC Cs1 89.6(4) . 4_565 ?
Ce O4MC Cs1 123.6(4) 3_556 4_565 ?
W5 O45C W4 117.5(5) . . ?
W5 O45C Ce 102.2(4) . 3_556 ?
W4 O45C Ce 101.7(4) . 3_556 ?
W5 O45C K2 127.9(5) . 3_556 ?
W4 O45C K2 99.1(4) . 3_556 ?
Ce O45C K2 105.2(5) 3_556 3_556 ?
W4 O49 W9 152.3(6) . . ?
W4 O49 Cs1 90.5(4) . 4_565 ?
W9 O49 Cs1 87.3(3) . 4_565 ?
W5 O5MC Mn 139.5(6) . 3_556 ?
W5 O5MC Ce 105.6(4) . 3_556 ?
Mn O5MC Ce 109.9(5) 3_556 3_556 ?
W5 O5MC K1 91.9(4) . 4_656 ?
Mn O5MC K1 90.4(4) 3_556 4_656 ?
Ce O5MC K1 114.8(5) 3_556 4_656 ?
W5 O56 W6 152.0(6) . . ?
W5 O56 K2 98.0(5) . 4_656 ?
W6 O56 K2 98.7(4) . 4_656 ?
W6 O6M Mn 147.8(7) . 3_556 ?
W6 O6M Cs1 109.5(5) . 2_546 ?
Mn O6M Cs1 102.1(5) 3_556 2_546 ?
W6 O67 W7 120.7(6) . . ?
W7 O7C Ce 155.6(6) . . ?
W7 O78 W8 149.5(7) . . ?
W7 O78 Cs3 107.6(5) . 2_545 ?
W8 O78 Cs3 101.9(4) . 2_545 ?
W8 O8C Ce 153.3(7) . . ?
W9 O89 W8 119.1(6) . . ?
W9 O89 Cs2 128.0(5) . 2 ?
W8 O89 Cs2 93.9(4) . 2 ?
W9 O9M Mn 146.2(7) . . ?
W9 O9M K1 108.7(5) . 2_455 ?
Mn O9M K1 104.6(5) . 2_455 ?
W9 O9M Cs1 91.9(4) . 4_565 ?
Mn O9M Cs1 92.6(4) . 4_565 ?
K1 O9M Cs1 92.4(4) 2_455 4_565 ?
Ce O1CE Cs4 108.9(5) . 1_545 ?
Ce O2CE K2 112.4(5) . . ?
Ce O2CE Cs4 95.7(3) . 1_545 ?
K2 O2CE Cs4 100.3(4) . 1_545 ?
Ge O1G W4 121.4(5) . . ?
Ge O1G W5 122.5(5) . . ?
W4 O1G W5 97.3(4) . . ?
Ge O1G W1 125.0(6) . . ?
W4 O1G W1 91.1(3) . . ?
W5 O1G W1 91.4(3) . . ?
Ge O2G W6 122.3(6) . . ?
Ge O2G W7 123.0(5) . . ?
W6 O2G W7 93.2(4) . . ?
Ge O2G W2 124.7(5) . . ?
W6 O2G W2 93.8(4) . . ?
W7 O2G W2 91.2(4) . . ?
Ge O3G W9 123.7(6) . . ?
Ge O3G W8 120.9(5) . . ?
W9 O3G W8 92.8(4) . . ?
Ge O3G W3 125.4(6) . . ?
W9 O3G W3 93.1(4) . . ?
W8 O3G W3 92.1(4) . . ?
Ge O4G Mn 119.5(5) . . ?
Ge O4G Mn 117.8(6) . 3_556 ?
Mn O4G Mn 100.4(5) . 3_556 ?
Ge O4G Ce 119.8(5) . . ?
Mn O4G Ce 98.8(4) . . ?
Mn O4G Ce 96.1(4) 3_556 . ?
O1W Cs1 O14 67.6(3) 3_556 2_546 ?
O1W Cs1 O4T 111.2(3) 3_556 2_546 ?
O14 Cs1 O4T 49.8(3) 2_546 2_546 ?
O1W Cs1 O6M 104.8(3) 3_556 2_556 ?
O14 Cs1 O6M 147.0(3) 2_546 2_556 ?
O4T Cs1 O6M 142.9(3) 2_546 2_556 ?
O1W Cs1 O5T 56.5(3) 3_556 . ?
O14 Cs1 O5T 105.3(3) 2_546 . ?
O4T Cs1 O5T 112.2(3) 2_546 . ?
O6M Cs1 O5T 94.8(3) 2_556 . ?
O1W Cs1 O9T 110.6(3) 3_556 4_666 ?
O14 Cs1 O9T 117.6(3) 2_546 4_666 ?
O4T Cs1 O9T 80.6(3) 2_546 4_666 ?
O6M Cs1 O9T 95.3(3) 2_556 4_666 ?
O5T Cs1 O9T 56.2(3) . 4_666 ?
O1W Cs1 O4T 150.0(3) 3_556 4_666 ?
O14 Cs1 O4T 84.5(3) 2_546 4_666 ?
O4T Cs1 O4T 51.0(3) 2_546 4_666 ?
O6M Cs1 O4T 92.6(3) 2_556 4_666 ?
O5T Cs1 O4T 147.2(3) . 4_666 ?
O9T Cs1 O4T 91.4(3) 4_666 4_666 ?
O1W Cs1 K2 79.7(3) 3_556 4_656 ?
O14 Cs1 K2 70.5(3) 2_546 4_656 ?
O4T Cs1 K2 57.0(3) 2_546 4_656 ?
O6M Cs1 K2 141.7(3) 2_556 4_656 ?
O5T Cs1 K2 55.2(3) . 4_656 ?
O9T Cs1 K2 49.5(3) 4_666 4_656 ?
O4T Cs1 K2 101.7(3) 4_666 4_656 ?
O1W Cs1 O2W 97.8(3) 3_556 2_556 ?
O14 Cs1 O2W 58.0(3) 2_546 2_556 ?
O4T Cs1 O2W 73.5(3) 2_546 2_556 ?
O6M Cs1 O2W 93.3(3) 2_556 2_556 ?
O5T Cs1 O2W 154.2(3) . 2_556 ?
O9T Cs1 O2W 147.0(3) 4_666 2_556 ?
O4T Cs1 O2W 56.4(3) 4_666 2_556 ?
K2 Cs1 O2W 124.3(3) 4_656 2_556 ?
O1W Cs1 O4W 59.2(6) 3_556 2_556 ?
O14 Cs1 O4W 66.6(5) 2_546 2_556 ?
O4T Cs1 O4W 108.8(6) 2_546 2_556 ?
O6M Cs1 O4W 81.8(5) 2_556 2_556 ?
O5T Cs1 O4W 112.0(6) . 2_556 ?
O9T Cs1 O4W 167.8(6) 4_666 2_556 ?
O4T Cs1 O4W 100.6(6) 4_666 2_556 ?
K2 Cs1 O4W 128.8(6) 4_656 2_556 ?
O2W Cs1 O4W 45.2(6) 2_556 2_556 ?
O1W Cs1 O9M 127.7(3) 3_556 4_666 ?
O14 Cs1 O9M 158.5(3) 2_546 4_666 ?
O4T Cs1 O9M 109.1(3) 2_546 4_666 ?
O6M Cs1 O9M 50.7(3) 2_556 4_666 ?
O5T Cs1 O9M 78.1(3) . 4_666 ?
O9T Cs1 O9M 46.4(3) 4_666 4_666 ?
O4T Cs1 O9M 82.2(3) 4_666 4_666 ?
K2 Cs1 O9M 95.9(3) 4_656 4_666 ?
O2W Cs1 O9M 125.1(3) 2_556 4_666 ?
O4W Cs1 O9M 132.5(5) 2_556 4_666 ?
O1W Cs1 O49 158.5(3) 3_556 4_666 ?
O14 Cs1 O49 116.6(3) 2_546 4_666 ?
O4T Cs1 O49 67.2(3) 2_546 4_666 ?
O6M Cs1 O49 82.6(3) 2_556 4_666 ?
O5T Cs1 O49 103.3(3) . 4_666 ?
O9T Cs1 O49 48.0(3) 4_666 4_666 ?
O4T Cs1 O49 46.2(3) 4_666 4_666 ?
K2 Cs1 O49 82.2(3) 4_656 4_666 ?
O2W Cs1 O49 102.0(3) 2_556 4_666 ?
O4W Cs1 O49 142.3(6) 2_556 4_666 ?
O9M Cs1 O49 43.2(2) 4_666 4_666 ?
O3W Cs2 O2T 74.9(3) 3_656 3_656 ?
O3W Cs2 O27 69.1(4) 3_656 . ?
O2T Cs2 O27 67.6(3) 3_656 . ?
O3W Cs2 O89 72.6(3) 3_656 2_545 ?
O2T Cs2 O89 137.0(3) 3_656 2_545 ?
O27 Cs2 O89 123.1(3) . 2_545 ?
O3W Cs2 O7T 101.3(3) 3_656 . ?
O2T Cs2 O7T 113.2(3) 3_656 . ?
O27 Cs2 O7T 50.7(3) . . ?
O89 Cs2 O7T 100.2(3) 2_545 . ?
O3W Cs2 O1T 100.3(4) 3_656 3_656 ?
O2T Cs2 O1T 90.9(3) 3_656 3_656 ?
O27 Cs2 O1T 157.6(3) . 3_656 ?
O89 Cs2 O1T 68.4(3) 2_545 3_656 ?
O7T Cs2 O1T 151.1(3) . 3_656 ?
O3W Cs2 O8T 122.2(4) 3_656 2_545 ?
O2T Cs2 O8T 151.6(3) 3_656 2_545 ?
O27 Cs2 O8T 137.3(3) . 2_545 ?
O89 Cs2 O8T 49.7(3) 2_545 2_545 ?
O7T Cs2 O8T 87.1(3) . 2_545 ?
O1T Cs2 O8T 65.1(3) 3_656 2_545 ?
O3W Cs2 O12 66.0(3) 3_656 3_656 ?
O2T Cs2 O12 49.7(3) 3_656 3_656 ?
O27 Cs2 O12 109.1(3) . 3_656 ?
O89 Cs2 O12 91.0(3) 2_545 3_656 ?
O7T Cs2 O12 159.8(3) . 3_656 ?
O1T Cs2 O12 49.1(3) 3_656 3_656 ?
O8T Cs2 O12 112.9(3) 2_545 3_656 ?
O3W Cs2 O38 91.1(3) 3_656 2_545 ?
O2T Cs2 O38 159.5(3) 3_656 2_545 ?
O27 Cs2 O38 93.6(3) . 2_545 ?
O89 Cs2 O38 46.9(3) 2_545 2_545 ?
O7T Cs2 O38 54.2(3) . 2_545 ?
O1T Cs2 O38 106.6(3) 3_656 2_545 ?
O8T Cs2 O38 48.9(3) 2_545 2_545 ?
O12 Cs2 O38 137.4(3) 3_656 2_545 ?
O3W Cs2 W8 99.2(3) 3_656 2_545 ?
O2T Cs2 W8 164.9(2) 3_656 2_545 ?
O27 Cs2 W8 123.8(2) . 2_545 ?
O89 Cs2 W8 30.13(19) 2_545 2_545 ?
O7T Cs2 W8 81.4(2) . 2_545 ?
O1T Cs2 W8 76.4(2) 3_656 2_545 ?
O8T Cs2 W8 25.1(2) 2_545 2_545 ?
O12 Cs2 W8 115.19(19) 3_656 2_545 ?
O38 Cs2 W8 30.32(19) 2_545 2_545 ?
O3W Cs2 W7 92.5(3) 3_656 . ?
O2T Cs2 W7 89.2(2) 3_656 . ?
O27 Cs2 W7 28.8(2) . . ?
O89 Cs2 W7 119.3(2) 2_545 . ?
O7T Cs2 W7 24.1(2) . . ?
O1T Cs2 W7 166.8(2) 3_656 . ?
O8T Cs2 W7 110.7(2) 2_545 . ?
O12 Cs2 W7 136.43(18) 3_656 . ?
O38 Cs2 W7 76.24(19) 2_545 . ?
W8 Cs2 W7 105.01(4) 2_545 . ?
O3W Cs2 W2 64.6(3) 3_656 3_656 ?
O2T Cs2 W2 22.4(2) 3_656 3_656 ?
O27 Cs2 W2 83.4(2) . 3_656 ?
O89 Cs2 W2 115.3(2) 2_545 3_656 ?
O7T Cs2 W2 133.0(2) . 3_656 ?
O1T Cs2 W2 74.18(19) 3_656 3_656 ?
O8T Cs2 W2 139.3(2) 2_545 3_656 ?
O12 Cs2 W2 28.10(18) 3_656 3_656 ?
O38 Cs2 W2 155.0(2) 2_545 3_656 ?
W8 Cs2 W2 142.62(4) 2_545 3_656 ?
W7 Cs2 W2 108.93(3) . 3_656 ?
O3W Cs3 Cs4 73.6(3) 4_565 . ?
O3W Cs3 O38 143.3(4) 4_565 2 ?
Cs4 Cs3 O38 91.6(2) . 2 ?
O3W Cs3 O7T 141.9(4) 4_565 1_565 ?
Cs4 Cs3 O7T 74.9(2) . 1_565 ?
O38 Cs3 O7T 57.5(3) 2 1_565 ?
O3W Cs3 O3T 98.2(3) 4_565 . ?
Cs4 Cs3 O3T 169.4(2) . . ?
O38 Cs3 O3T 91.4(3) 2 . ?
O7T Cs3 O3T 115.2(3) 1_565 . ?
O3W Cs3 O23 96.5(3) 4_565 2 ?
Cs4 Cs3 O23 64.7(2) . 2 ?
O38 Cs3 O23 47.4(3) 2 2 ?
O7T Cs3 O23 88.8(3) 1_565 2 ?
O3T Cs3 O23 110.6(3) . 2 ?
O3W Cs3 O2W 95.0(4) 4_565 1_565 ?
Cs4 Cs3 O2W 103.2(3) . 1_565 ?
O38 Cs3 O2W 121.3(3) 2 1_565 ?
O7T Cs3 O2W 72.2(3) 1_565 1_565 ?
O3T Cs3 O2W 83.9(3) . 1_565 ?
O23 Cs3 O2W 160.0(3) 2 1_565 ?
O3W Cs3 O39 61.0(3) 4_565 . ?
Cs4 Cs3 O39 126.8(2) . . ?
O38 Cs3 O39 141.6(3) 2 . ?
O7T Cs3 O39 128.2(3) 1_565 . ?
O3T Cs3 O39 50.6(3) . . ?
O23 Cs3 O39 142.0(3) 2 . ?
O2W Cs3 O39 57.9(3) 1_565 . ?
O3W Cs3 O27 66.9(4) 4_565 2 ?
Cs4 Cs3 O27 91.1(2) . 2 ?
O38 Cs3 O27 80.4(3) 2 2 ?
O7T Cs3 O27 134.4(3) 1_565 2 ?
O3T Cs3 O27 79.3(3) . 2 ?
O23 Cs3 O27 46.9(3) 2 2 ?
O2W Cs3 O27 152.9(3) 1_565 2 ?
O39 Cs3 O27 95.1(3) . 2 ?
O3W Cs3 O78 110.4(3) 4_565 2 ?
Cs4 Cs3 O78 118.7(2) . 2 ?
O38 Cs3 O78 47.8(3) 2 2 ?
O7T Cs3 O78 103.1(3) 1_565 2 ?
O3T Cs3 O78 57.3(3) . 2 ?
O23 Cs3 O78 53.9(3) 2 2 ?
O2W Cs3 O78 135.4(3) 1_565 2 ?
O39 Cs3 O78 102.8(3) . 2 ?
O27 Cs3 O78 46.4(3) 2 2 ?
O3W Cs3 W3 121.6(3) 4_565 2 ?
Cs4 Cs3 W3 67.24(13) . 2 ?
O38 Cs3 W3 26.3(2) 2 2 ?
O7T Cs3 W3 62.2(2) 1_565 2 ?
O3T Cs3 W3 113.5(2) . 2 ?
O23 Cs3 W3 27.61(18) 2 2 ?
O2W Cs3 W3 134.4(2) 1_565 2 ?
O39 Cs3 W3 162.3(2) . 2 ?
O27 Cs3 W3 72.3(2) 2 2 ?
O78 Cs3 W3 59.52(18) 2 2 ?
O3W Cs3 W3 81.6(3) 4_565 . ?
Cs4 Cs3 W3 153.23(14) . . ?
O38 Cs3 W3 114.6(2) 2 . ?
O7T Cs3 W3 123.1(2) 1_565 . ?
O3T Cs3 W3 23.6(2) . . ?
O23 Cs3 W3 129.18(19) 2 . ?
O2W Cs3 W3 68.8(2) 1_565 . ?
O39 Cs3 W3 27.09(19) . . ?
O27 Cs3 W3 88.07(19) 2 . ?
O78 Cs3 W3 79.04(18) 2 . ?
W3 Cs3 W3 136.96(5) 2 . ?
O1CE Cs4 Cs3 116.8(3) 1_565 . ?
O1CE Cs4 O3T 126.0(4) 1_565 2 ?
Cs3 Cs4 O3T 81.1(3) . 2 ?
O1CE Cs4 O2T 135.2(4) 1_565 2 ?
Cs3 Cs4 O2T 83.0(2) . 2 ?
O3T Cs4 O2T 95.1(4) 2 2 ?
O1CE Cs4 O23 175.2(4) 1_565 2 ?
Cs3 Cs4 O23 59.8(2) . 2 ?
O3T Cs4 O23 51.2(3) 2 2 ?
O2T Cs4 O23 49.1(3) 2 2 ?
O1CE Cs4 O6T 47.9(3) 1_565 4_565 ?
Cs3 Cs4 O6T 115.7(3) . 4_565 ?
O3T Cs4 O6T 163.2(4) 2 4_565 ?
O2T Cs4 O6T 87.5(3) 2 4_565 ?
O23 Cs4 O6T 136.0(3) 2 4_565 ?
O1CE Cs4 O2CE 47.2(3) 1_565 1_565 ?
Cs3 Cs4 O2CE 69.7(2) . 1_565 ?
O3T Cs4 O2CE 116.6(3) 2 1_565 ?
O2T Cs4 O2CE 132.8(3) 2 1_565 ?
O23 Cs4 O2CE 129.1(3) 2 1_565 ?
O6T Cs4 O2CE 72.0(3) 4_565 1_565 ?
O1CE Cs4 O8T 71.9(3) 1_565 1_565 ?
Cs3 Cs4 O8T 136.1(3) . 1_565 ?
O3T Cs4 O8T 63.1(3) 2 1_565 ?
O2T Cs4 O8T 122.7(3) 2 1_565 ?
O23 Cs4 O8T 107.9(3) 2 1_565 ?
O6T Cs4 O8T 101.6(3) 4_565 1_565 ?
O2CE Cs4 O8T 103.1(3) 1_565 1_565 ?
O1CE Cs4 O3W 97.6(4) 1_565 4_565 ?
Cs3 Cs4 O3W 52.5(2) . 4_565 ?
O3T Cs4 O3W 128.4(4) 2 4_565 ?
O2T Cs4 O3W 61.5(3) 2 4_565 ?
O23 Cs4 O3W 83.0(3) 2 4_565 ?
O6T Cs4 O3W 67.2(3) 4_565 4_565 ?
O2CE Cs4 O3W 71.3(3) 1_565 4_565 ?
O8T Cs4 O3W 168.4(4) 1_565 4_565 ?
O1CE Cs4 W3 148.8(3) 1_565 2 ?
Cs3 Cs4 W3 67.71(13) . 2 ?
O3T Cs4 W3 23.3(2) 2 2 ?
O2T Cs4 W3 74.8(2) 2 2 ?
O23 Cs4 W3 28.09(18) 2 2 ?
O6T Cs4 W3 161.7(3) 4_565 2 ?
O2CE Cs4 W3 124.0(3) 1_565 2 ?
O8T Cs4 W3 84.4(2) 1_565 2 ?
O3W Cs4 W3 107.2(3) 4_565 2 ?
O1CE Cs4 W2 157.1(3) 1_565 2 ?
Cs3 Cs4 W2 68.63(13) . 2 ?
O3T Cs4 W2 76.0(3) 2 2 ?
O2T Cs4 W2 22.5(2) 2 2 ?
O23 Cs4 W2 26.91(18) 2 2 ?
O6T Cs4 W2 109.2(3) 4_565 2 ?
O2CE Cs4 W2 133.5(2) 1_565 2 ?
O8T Cs4 W2 121.1(3) 1_565 2 ?
O3W Cs4 W2 67.4(3) 4_565 2 ?
W3 Cs4 W2 53.95(9) 2 2 ?
O1CE Cs4 W8 62.4(2) 1_565 1_565 ?
Cs3 Cs4 W8 120.73(18) . 1_565 ?
O3T Cs4 W8 64.9(2) 2 1_565 ?
O2T Cs4 W8 143.3(3) 2 1_565 ?
O23 Cs4 W8 115.7(2) 2 1_565 ?
O6T Cs4 W8 103.7(3) 4_565 1_565 ?
O2CE Cs4 W8 83.7(2) 1_565 1_565 ?
O8T Cs4 W8 21.25(19) 1_565 1_565 ?
O3W Cs4 W8 154.9(3) 4_565 1_565 ?
W3 Cs4 W8 88.20(12) 2 1_565 ?
W2 Cs4 W8 136.24(17) 2 1_565 ?
O1W K1 O15 89.7(5) 2_445 3_556 ?
O1W K1 K2 98.8(5) 2_445 . ?
O15 K1 K2 101.7(5) 3_556 . ?
O1W K1 O9M 108.8(5) 2_445 2_445 ?
O15 K1 O9M 106.9(5) 3_556 2_445 ?
K2 K1 O9M 139.9(6) . 2_445 ?
O1W K1 O5T 60.4(4) 2_445 4 ?
O15 K1 O5T 140.1(5) 3_556 4 ?
K2 K1 O5T 61.9(4) . 4 ?
O9M K1 O5T 107.6(5) 2_445 4 ?
O1W K1 O5MC 84.5(4) 2_445 4 ?
O15 K1 O5MC 159.3(6) 3_556 4 ?
K2 K1 O5MC 98.9(5) . 4 ?
O9M K1 O5MC 57.0(4) 2_445 4 ?
O5T K1 O5MC 50.9(3) 4 4 ?
O1W K1 O5T 141.4(5) 2_445 3_556 ?
O15 K1 O5T 51.7(4) 3_556 3_556 ?
K2 K1 O5T 89.0(5) . 3_556 ?
O9M K1 O5T 87.2(4) 2_445 3_556 ?
O5T K1 O5T 148.8(4) 4 3_556 ?
O5MC K1 O5T 131.9(5) 4 3_556 ?
O1W K1 W5 115.8(5) 2_445 3_556 ?
O15 K1 W5 28.9(3) 3_556 3_556 ?
K2 K1 W5 85.1(4) . 3_556 ?
O9M K1 W5 107.2(4) 2_445 3_556 ?
O5T K1 W5 144.0(4) 4 3_556 ?
O5MC K1 W5 158.6(4) 4 3_556 ?
O5T K1 W5 26.8(2) 3_556 3_556 ?
O1W K1 W9 101.9(5) 2_445 2_445 ?
O15 K1 W9 81.5(4) 3_556 2_445 ?
K2 K1 W9 159.1(5) . 2_445 ?
O9M K1 W9 26.4(3) 2_445 2_445 ?
O5T K1 W9 127.4(4) 4 2_445 ?
O5MC K1 W9 80.3(3) 4 2_445 ?
O5T K1 W9 76.7(3) 3_556 2_445 ?
W5 K1 W9 88.6(2) 3_556 2_445 ?
O1W K1 W5 80.1(4) 2_445 4 ?
O15 K1 W5 166.0(5) 3_556 4 ?
K2 K1 W5 70.8(3) . 4 ?
O9M K1 W5 85.7(4) 2_445 4 ?
O5T K1 W5 25.9(2) 4 4 ?
O5MC K1 W5 29.6(2) 4 4 ?
O5T K1 W5 137.4(4) 3_556 4 ?
W5 K1 W5 153.3(4) 3_556 4 ?
W9 K1 W5 109.9(3) 2_445 4 ?
O1W K1 Mn 108.7(4) 2_445 2_445 ?
O15 K1 Mn 136.4(4) 3_556 2_445 ?
K2 K1 Mn 113.5(4) . 2_445 ?
O9M K1 Mn 30.2(3) 2_445 2_445 ?
O5T K1 Mn 81.4(3) 4 2_445 ?
O5MC K1 Mn 31.5(2) 4 2_445 ?
O5T K1 Mn 102.4(4) 3_556 2_445 ?
W5 K1 Mn 128.1(3) 3_556 2_445 ?
W9 K1 Mn 56.54(17) 2_445 2_445 ?
W5 K1 Mn 57.02(17) 4 2_445 ?
O1W K1 W1 65.8(4) 2_445 3_556 ?
O15 K1 W1 24.8(2) 3_556 3_556 ?
K2 K1 W1 98.3(4) . 3_556 ?
O9M K1 W1 119.2(4) 2_445 3_556 ?
O5T K1 W1 116.9(4) 4 3_556 ?
O5MC K1 W1 147.5(4) 4 3_556 ?
O5T K1 W1 75.7(3) 3_556 3_556 ?
W5 K1 W1 50.45(15) 3_556 3_556 ?
W9 K1 W1 92.9(3) 2_445 3_556 ?
W5 K1 W1 142.3(3) 4 3_556 ?
Mn K1 W1 148.2(4) 2_445 3_556 ?
O2CE K2 K1 133.4(6) . . ?
O2CE K2 O9T 97.4(5) . 1_545 ?
K1 K2 O9T 128.5(6) . 1_545 ?
O2CE K2 O45C 60.8(4) . 3_556 ?
K1 K2 O45C 75.1(4) . 3_556 ?
O9T K2 O45C 143.6(5) 1_545 3_556 ?
O2CE K2 O5T 160.4(6) . 4 ?
K1 K2 O5T 65.6(4) . 4 ?
O9T K2 O5T 63.2(4) 1_545 4 ?
O45C K2 O5T 133.8(5) 3_556 4 ?
O2CE K2 O4T 56.3(4) . 3_556 ?
K1 K2 O4T 109.3(5) . 3_556 ?
O9T K2 O4T 90.1(4) 1_545 3_556 ?
O45C K2 O4T 53.9(3) 3_556 3_556 ?
O5T K2 O4T 118.0(5) 4 3_556 ?
O2CE K2 O6T 88.0(5) . 4 ?
K1 K2 O6T 81.4(5) . 4 ?
O9T K2 O6T 113.5(5) 1_545 4 ?
O45C K2 O6T 95.6(4) 3_556 4 ?
O5T K2 O6T 101.4(5) 4 4 ?
O4T K2 O6T 140.3(5) 3_556 4 ?
O2CE K2 O56 130.2(6) . 4 ?
K1 K2 O56 75.2(4) . 4 ?
O9T K2 O56 77.6(4) 1_545 4 ?
O45C K2 O56 138.8(5) 3_556 4 ?
O5T K2 O56 51.4(3) 4 4 ?
O4T K2 O56 166.5(5) 3_556 4 ?
O6T K2 O56 52.0(4) 4 4 ?
O2CE K2 Cs1 111.3(4) . 4 ?
K1 K2 Cs1 85.8(4) . 4 ?
O9T K2 Cs1 64.3(3) 1_545 4 ?
O45C K2 Cs1 95.1(4) 3_556 4 ?
O5T K2 Cs1 59.8(3) 4 4 ?
O4T K2 Cs1 58.2(3) 3_556 4 ?
O6T K2 Cs1 160.6(5) 4 4 ?
O56 K2 Cs1 110.5(4) 4 4 ?
O2CE K2 W4 62.4(3) . 3_556 ?
K1 K2 W4 87.9(4) . 3_556 ?
O9T K2 W4 114.4(4) 1_545 3_556 ?
O45C K2 W4 31.0(2) 3_556 3_556 ?
O5T K2 W4 121.7(4) 4 3_556 ?
O4T K2 W4 25.2(2) 3_556 3_556 ?
O6T K2 W4 125.9(4) 4 3_556 ?
O56 K2 W4 163.1(5) 4 3_556 ?
Cs1 K2 W4 67.7(2) 4 3_556 ?
O2CE K2 W5 153.1(5) . 4 ?
K1 K2 W5 67.3(3) . 4 ?
O9T K2 W5 68.7(3) 1_545 4 ?
O45C K2 W5 142.4(5) 3_556 4 ?
O5T K2 W5 24.4(2) 4 4 ?
O4T K2 W5 142.1(4) 3_556 4 ?
O6T K2 W5 77.6(3) 4 4 ?
O56 K2 W5 26.9(2) 4 4 ?
Cs1 K2 W5 84.0(3) 4 4 ?
W4 K2 W5 143.9(4) 3_556 4 ?
O2CE K2 W6 108.2(4) . 4 ?
K1 K2 W6 76.3(4) . 4 ?
O9T K2 W6 98.5(4) 1_545 4 ?
O45C K2 W6 115.4(4) 3_556 4 ?
O5T K2 W6 78.6(3) 4 4 ?
O4T K2 W6 163.4(4) 3_556 4 ?
O6T K2 W6 23.3(2) 4 4 ?
O56 K2 W6 28.7(2) 4 4 ?
Cs1 K2 W6 138.4(3) 4 4 ?
W4 K2 W6 146.4(3) 3_556 4 ?
W5 K2 W6 54.51(16) 4 4 ?
K1 O1W Cs1 94.4(5) 2_455 3_556 ?
Cs3 O2W Cs1 159.4(4) 1_545 2_546 ?
Cs2 O3W Cs3 105.4(5) 3_656 4_666 ?
Cs2 O3W Cs4 135.7(5) 3_656 4_666 ?
Cs3 O3W Cs4 53.9(2) 4_666 4_666 ?

loop_
_geom_bond_atom_site_label_1
_geom_bond_atom_site_label_2
_geom_bond_distance
_geom_bond_site_symmetry_2
_geom_bond_publ_flag
W1 O1T 1.734(11) . ?
W1 O12 1.854(10) . ?
W1 O13 1.895(10) . ?
W1 O15 1.929(11) . ?
W1 O14 1.949(11) . ?
W1 O1G 2.395(10) . ?
W1 K1 4.080(12) 3_556 ?
W1 Cs2 4.1623(17) 3_656 ?
W2 O2T 1.699(12) . ?
W2 O26 1.888(11) . ?
W2 O27 1.898(11) . ?
W2 O23 1.927(10) . ?
W2 O12 1.977(11) . ?
W2 O2G 2.369(11) . ?
W2 Cs2 4.1531(16) 3_656 ?
W2 Cs4 4.202(7) 2_545 ?
W2 Cs3 4.227(2) 2_545 ?
W3 O3T 1.725(12) . ?
W3 O38 1.881(11) . ?
W3 O39 1.889(11) . ?
W3 O23 1.926(10) . ?
W3 O13 1.944(11) . ?
W3 O3G 2.359(11) . ?
W3 Cs4 4.077(7) 2_545 ?
W3 Cs3 4.091(2) 2_545 ?
W3 Cs3 4.0974(19) . ?
W4 O4T 1.690(11) . ?
W4 O49 1.850(11) . ?
W4 O14 1.911(11) . ?
W4 O4MC 1.945(11) . ?
W4 O45C 2.033(11) . ?
W4 O1G 2.301(10) . ?
W4 Ce 3.3897(13) 3_556 ?
W4 K2 3.895(12) 3_556 ?
W4 Cs1 4.0721(14) 4_565 ?
W4 Cs1 4.1142(13) 2_556 ?
W5 O5T 1.721(11) . ?
W5 O56 1.824(11) . ?
W5 O15 1.917(11) . ?
W5 O5MC 1.927(11) . ?
W5 O45C 2.022(11) . ?
W5 O1G 2.317(10) . ?
W5 Ce 3.3931(13) 3_556 ?
W5 K1 3.814(12) 3_556 ?
W5 K1 3.894(12) 4_656 ?
W5 K2 3.986(12) 4_656 ?
W6 O6T 1.715(13) . ?
W6 O6M 1.817(13) . ?
W6 O67 1.917(12) . ?
W6 O56 1.998(11) . ?
W6 O26 2.022(12) . ?
W6 O2G 2.292(10) . ?
W6 K2 4.108(12) 4_656 ?
W6 Cs1 4.2616(14) 2_546 ?
W7 O7T 1.707(12) . ?
W7 O7C 1.816(12) . ?
W7 O78 1.912(11) . ?
W7 O67 1.946(11) . ?
W7 O27 1.984(12) . ?
W7 O2G 2.327(11) . ?
W7 Cs2 4.0562(17) . ?
W7 Cs3 4.405(2) 2_545 ?
W8 O8T 1.686(12) . ?
W8 O8C 1.827(12) . ?
W8 O78 1.926(11) . ?
W8 O89 1.981(11) . ?
W8 O38 1.988(11) . ?
W8 O3G 2.324(11) . ?
W8 Cs2 3.9368(16) 2 ?
W8 Cs3 4.268(2) 2_545 ?
W8 Cs4 4.421(6) 1_545 ?
W9 O9T 1.710(12) . ?
W9 O9M 1.808(12) . ?
W9 O89 1.890(11) . ?
W9 O39 1.990(11) . ?
W9 O49 2.000(11) . ?
W9 O3G 2.286(11) . ?
W9 K1 3.849(12) 2_455 ?
W9 Cs1 4.0448(15) 4_565 ?
Ce O7C 2.170(12) . ?
Ce O8C 2.205(11) . ?
Ce O5MC 2.322(11) 3_556 ?
Ce O4MC 2.322(11) 3_556 ?
Ce O45C 2.330(11) 3_556 ?
Ce O1CE 2.391(12) . ?
Ce O2CE 2.467(11) . ?
Ce O4G 2.603(10) . ?
Ce W4 3.3897(13) 3_556 ?
Ce W5 3.3931(13) 3_556 ?
Ce Mn 3.568(3) 3_556 ?
Ce Mn 3.578(3) . ?
Ge O2G 1.741(11) . ?
Ge O3G 1.744(11) . ?
Ge O1G 1.748(10) . ?
Ge O4G 1.766(11) . ?
Mn O6M 1.967(13) 3_556 ?
Mn O9M 2.033(12) . ?
Mn O4MC 2.036(11) . ?
Mn O5MC 2.043(11) 3_556 ?
Mn O4G 2.090(11) . ?
Mn O4G 2.180(11) 3_556 ?
Mn Ce 3.568(3) 3_556 ?
Mn K1 3.911(12) 2_455 ?
Mn Cs1 4.177(3) 4_565 ?
O1T Cs2 3.314(12) 3_656 ?
O2T Cs2 3.222(11) 3_656 ?
O2T Cs4 3.333(13) 2_545 ?
O3T Cs4 3.135(14) 2_545 ?
O3T Cs3 3.221(11) . ?
O4T K2 3.208(16) 3_556 ?
O4T Cs1 3.251(11) 2_556 ?
O4T Cs1 3.437(12) 4_565 ?
O5T K2 3.137(16) 4_656 ?
O5T K1 3.240(16) 4_656 ?
O5T Cs1 3.300(11) . ?
O5T K1 3.384(16) 3_556 ?
O6T K2 3.232(18) 4_656 ?
O6T Cs4 3.473(15) 4_666 ?
O7T Cs3 3.220(11) 1_545 ?
O7T Cs2 3.298(12) . ?
O8T Cs2 3.319(11) 2 ?
O8T Cs4 3.595(12) 1_545 ?
O9T K2 2.879(17) 1_565 ?
O9T Cs1 3.411(13) 4_565 ?
O12 Cs2 3.377(11) 3_656 ?
O14 Cs1 3.226(10) 2_556 ?
O15 K1 2.815(16) 3_556 ?
O23 Cs3 3.284(11) 2_545 ?
O23 Cs4 3.435(13) 2_545 ?
O27 Cs2 3.223(11) . ?
O27 Cs3 3.384(12) 2_545 ?
O38 Cs3 3.163(12) 2_545 ?
O38 Cs2 3.436(11) 2 ?
O39 Cs3 3.354(11) . ?
O4MC Ce 2.322(11) 3_556 ?
O4MC Cs1 3.661(11) 4_565 ?
O45C Ce 2.330(11) 3_556 ?
O45C K2 3.016(16) 3_556 ?
O49 Cs1 3.612(11) 4_565 ?
O5MC Mn 2.043(11) 3_556 ?
O5MC Ce 2.322(11) 3_556 ?
O5MC K1 3.321(16) 4_656 ?
O56 K2 3.300(16) 4_656 ?
O6M Mn 1.967(13) 3_556 ?
O6M Cs1 3.296(11) 2_546 ?
O78 Cs3 3.432(12) 2_545 ?
O89 Cs2 3.269(12) 2 ?
O9M K1 2.868(16) 2_455 ?
O9M Cs1 3.559(12) 4_565 ?
O1CE Cs4 3.126(15) 1_545 ?
O2CE K2 2.665(17) . ?
O2CE Cs4 3.535(14) 1_545 ?
O4G Mn 2.180(11) 3_556 ?
Cs1 O1W 3.118(13) 3_556 ?
Cs1 O14 3.226(10) 2_546 ?
Cs1 O4T 3.251(11) 2_546 ?
Cs1 O6M 3.296(12) 2_556 ?
Cs1 O9T 3.411(13) 4_666 ?
Cs1 O4T 3.437(12) 4_666 ?
Cs1 K2 3.462(12) 4_656 ?
Cs1 O2W 3.481(14) 2_556 ?
Cs1 O4W 3.49(4) 2_556 ?
Cs1 O9M 3.559(12) 4_666 ?
Cs1 O49 3.612(11) 4_666 ?
Cs2 O3W 3.073(15) 3_656 ?
Cs2 O2T 3.222(11) 3_656 ?
Cs2 O89 3.269(12) 2_545 ?
Cs2 O1T 3.314(12) 3_656 ?
Cs2 O8T 3.319(11) 2_545 ?
Cs2 O12 3.377(11) 3_656 ?
Cs2 O38 3.436(11) 2_545 ?
Cs2 W8 3.9368(16) 2_545 ?
Cs2 W2 4.1531(16) 3_656 ?
Cs3 O3W 3.075(15) 4_565 ?
Cs3 Cs4 3.129(7) . ?
Cs3 O38 3.163(12) 2 ?
Cs3 O7T 3.220(11) 1_565 ?
Cs3 O23 3.284(11) 2 ?
Cs3 O2W 3.334(14) 1_565 ?
Cs3 O27 3.384(12) 2 ?
Cs3 O78 3.432(12) 2 ?
Cs3 W3 4.091(2) 2 ?
Cs4 O1CE 3.126(15) 1_565 ?
Cs4 O3T 3.135(14) 2 ?
Cs4 O2T 3.333(13) 2 ?
Cs4 O23 3.436(13) 2 ?
Cs4 O6T 3.473(15) 4_565 ?
Cs4 O2CE 3.535(14) 1_565 ?
Cs4 O8T 3.595(12) 1_565 ?
Cs4 O3W 3.715(15) 4_565 ?
Cs4 W3 4.077(7) 2 ?
Cs4 W2 4.202(7) 2 ?
Cs4 W8 4.421(6) 1_565 ?
K1 O1W 2.738(18) 2_445 ?
K1 O15 2.815(16) 3_556 ?
K1 K2 2.823(18) . ?
K1 O9M 2.868(16) 2_445 ?
K1 O5T 3.240(16) 4 ?
K1 O5MC 3.321(16) 4 ?
K1 O5T 3.384(16) 3_556 ?
K1 W5 3.814(12) 3_556 ?
K1 W9 3.849(12) 2_445 ?
K1 W5 3.894(12) 4 ?
K1 Mn 3.911(12) 2_445 ?
K1 W1 4.080(12) 3_556 ?
K2 O9T 2.879(17) 1_545 ?
K2 O45C 3.016(16) 3_556 ?
K2 O5T 3.137(16) 4 ?
K2 O4T 3.208(16) 3_556 ?
K2 O6T 3.232(18) 4 ?
K2 O56 3.300(16) 4 ?
K2 Cs1 3.462(12) 4 ?
K2 W4 3.895(12) 3_556 ?
K2 W5 3.986(12) 4 ?
K2 W6 4.108(12) 4 ?
O1W K1 2.738(18) 2_455 ?
O1W Cs1 3.118(13) 3_556 ?
O2W Cs3 3.333(14) 1_545 ?
O2W Cs1 3.481(14) 2_546 ?
O3W Cs2 3.073(15) 3_656 ?
O3W Cs3 3.075(15) 4_666 ?
O3W Cs4 3.715(15) 4_666 ?
O4W Cs1 3.49(4) 2_546 ?
